data_7103749
loop_
_publ_author_name
'Philip Gale'
'Salvatore Camiolo'
'El Drubi Vega,Ismael'
'Michael B. Hursthouse'
'Mark E. Light'

_publ_section_title
;
Anion complexation properties of
2,2?-bisamidodipyrrolylmethanes
;
_journal_name_full 'Chemical communications (Cambridge, England)'
_journal_paper_doi 10.1039/b303532h
_journal_year 2003
_chemical_formula_sum 'C29 H32 N4 O2'
_chemical_formula_weight 468.59
_chemical_name_systematic
;
?
;
_space_group_IT_number 14
_symmetry_cell_setting monoclinic
_symmetry_space_group_name_Hall '-P 2ybc'
_symmetry_space_group_name_H-M 'P 1 21/c 1'
_atom_sites_solution_hydrogens geom
_atom_sites_solution_primary direct
_atom_sites_solution_secondary difmap
_audit_creation_method SHELXL-97
_cell_angle_alpha 90.00
_cell_angle_beta 95.628(16)
_cell_angle_gamma 90.00
_cell_formula_units_Z 4
_cell_length_a 11.011(3)
_cell_length_b 17.487(3)
_cell_length_c 13.771(2)
_cell_measurement_temperature 120(2)
_cell_volume 2638.9(9)
_computing_cell_refinement 'DENZO (Otwinowski and MInor, 1997)'
_computing_data_collection 'COLLECT (Hooft, 1998)'
_computing_data_reduction 'DENZO, COLLECT, MAXUS (Mackay et al., 1998)'
_computing_molecular_graphics 'CAMERON (Watkin, et al., 1993)'
_computing_publication_material 'WINGX (Farrugia, 1998)'
_computing_structure_refinement 'SHELXL-97 (Sheldrick, 1997)'
_computing_structure_solution 'SHELXS-97 (Sheldrick, 1990)'
_diffrn_ambient_temperature 120(2)
_diffrn_detector_area_resol_mean '9.091 pixels mm^1^'
_diffrn_measured_fraction_theta_full 0.997
_diffrn_measured_fraction_theta_max 0.997
_diffrn_measurement_device_type 'Bruker Nonius Kappa CCD Area detector'
_diffrn_measurement_method '\f and \w scans to fill the asymmetric unit'
_diffrn_radiation_monochromator graphite
_diffrn_radiation_source 'Bruker Nonius FR591 Rotating anode'
_diffrn_radiation_type MoK\a
_diffrn_radiation_wavelength 0.71073
_diffrn_reflns_av_R_equivalents 0.0339
_diffrn_reflns_av_sigmaI/netI 0.0427
_diffrn_reflns_limit_h_max 12
_diffrn_reflns_limit_h_min -11
_diffrn_reflns_limit_k_max 19
_diffrn_reflns_limit_k_min -18
_diffrn_reflns_limit_l_max 15
_diffrn_reflns_limit_l_min -15
_diffrn_reflns_number 12855
_diffrn_reflns_theta_full 23.25
_diffrn_reflns_theta_max 23.25
_diffrn_reflns_theta_min 2.97
_exptl_absorpt_coefficient_mu 0.075
_exptl_absorpt_correction_T_max 0.9925
_exptl_absorpt_correction_T_min 0.9851
_exptl_absorpt_correction_type multi-scan
_exptl_absorpt_process_details 'SORTAV (Blessing, 1997)'
_exptl_crystal_density_diffrn 1.179
_exptl_crystal_density_method 'not measured'
_exptl_crystal_F_000 1000
_exptl_crystal_size_max 0.20
_exptl_crystal_size_mid 0.10
_exptl_crystal_size_min 0.10
_refine_diff_density_max 0.839
_refine_diff_density_min -0.372
_refine_diff_density_rms 0.055
_refine_ls_extinction_coef 0.020(3)
_refine_ls_extinction_expression Fc^*^=kFc[1+0.001xFc^2^\l^3^/sin(2\q)]^-1/4^
_refine_ls_extinction_method SHELXL
_refine_ls_goodness_of_fit_ref 1.043
_refine_ls_hydrogen_treatment mixed
_refine_ls_matrix_type full
_refine_ls_number_parameters 328
_refine_ls_number_reflns 3783
_refine_ls_number_restraints 4
_refine_ls_restrained_S_all 1.042
_refine_ls_R_factor_all 0.0809
_refine_ls_R_factor_gt 0.0646
_refine_ls_shift/su_max 0.000
_refine_ls_shift/su_mean 0.000
_refine_ls_structure_factor_coef Fsqd
_refine_ls_weighting_details 'calc w=1/[\s^2^(Fo^2^)+(0.0987P)^2^+2.0344P] where P=(Fo^2^+2Fc^2^)/3'
_refine_ls_weighting_scheme calc
_refine_ls_wR_factor_gt 0.1685
_refine_ls_wR_factor_ref 0.1831
_reflns_number_gt 2997
_reflns_number_total 3783
_reflns_threshold_expression >2sigma(I)
_cod_data_source_file b303532h.txt
_cod_data_source_block ie4
_cod_depositor_comments
;
The following automatic conversions were performed:
'_symmetry_cell_setting' value 'Monoclinic' changed to 'monoclinic'
according to '/home/saulius/struct/CIF-dictionaries/cif_core.dic'
dictionary named 'cif_core.dic' version 2.4.1 from 2010-06-29.

Automatic conversion script
Id: cif_fix_enum 1527 2010-12-29 10:47:43Z saulius 

The following automatic conversions were performed:

'_exptl_absorpt_correction_type' tag value 'Multi-scans' was replaced
with 'multi-scan' value.

Automatic conversion script
Id: cif_fix_values 1646 2011-03-28 12:23:43Z adriana 
;
_cod_original_sg_symbol_H-M P21/c
_cod_database_code 7103749

loop_
_symmetry_equiv_pos_as_xyz
'x, y, z'
'-x, y+1/2, -z+1/2'
'-x, -y, -z'
'x, -y-1/2, z-1/2'

loop_
_atom_site_label
_atom_site_type_symbol
_atom_site_fract_x
_atom_site_fract_y
_atom_site_fract_z
_atom_site_U_iso_or_equiv
_atom_site_adp_type
_atom_site_occupancy
_atom_site_symmetry_multiplicity
_atom_site_calc_flag
_atom_site_refinement_flags
_atom_site_disorder_assembly
_atom_site_disorder_group
C25A C -0.3836(8) -0.3083(6) 0.4333(7) 0.0488(18) Uani 0.50 1 d PD A 1
H25A H -0.3895 -0.2789 0.3716 0.059 Uiso 0.50 1 calc PR A 1
H25B H -0.3303 -0.3531 0.4266 0.059 Uiso 0.50 1 calc PR A 1
C29A C -0.5096(8) -0.3338(5) 0.4566(6) 0.0776(17) Uani 0.50 1 d PD A 1
H29A H -0.5021 -0.3635 0.5172 0.116 Uiso 0.50 1 calc PR A 1
H29B H -0.5470 -0.3655 0.4031 0.116 Uiso 0.50 1 calc PR A 1
H29C H -0.5607 -0.2887 0.4645 0.116 Uiso 0.50 1 calc PR A 1
C25B C -0.4384(8) -0.2999(6) 0.4570(7) 0.0488(18) Uani 0.50 1 d PD A 2
H25C H -0.4811 -0.3348 0.4989 0.059 Uiso 0.50 1 calc PR A 2
H25D H -0.4980 -0.2625 0.4267 0.059 Uiso 0.50 1 calc PR A 2
C29B C -0.3811(8) -0.3442(5) 0.3800(6) 0.0776(17) Uani 0.50 1 d PD A 2
H29D H -0.3432 -0.3086 0.3370 0.116 Uiso 0.50 1 calc PR A 2
H29E H -0.4439 -0.3741 0.3416 0.116 Uiso 0.50 1 calc PR A 2
H29F H -0.3188 -0.3787 0.4111 0.116 Uiso 0.50 1 calc PR A 2
C1 C -0.0226(3) -0.18371(18) 0.9500(2) 0.0520(9) Uani 1 1 d . . .
H1 H -0.0835 -0.2221 0.9513 0.062 Uiso 1 1 calc R . .
C2 C 0.0551(4) -0.1696(2) 1.0320(3) 0.0725(12) Uani 1 1 d . . .
H2 H 0.0446 -0.1963 1.0907 0.087 Uiso 1 1 calc R . .
C3 C 0.1452(6) -0.1188(3) 1.0300(3) 0.130(3) Uani 1 1 d . . .
H3 H 0.1979 -0.1090 1.0874 0.156 Uiso 1 1 calc R . .
C4 C 0.1621(5) -0.0804(3) 0.9445(3) 0.115(2) Uani 1 1 d . . .
H04 H 0.2286 -0.0459 0.9427 0.138 Uiso 1 1 calc R . .
C5 C 0.0828(4) -0.0920(2) 0.8620(3) 0.0823(14) Uani 1 1 d . . .
H5 H 0.0937 -0.0655 0.8033 0.099 Uiso 1 1 calc R . .
C6 C -0.0132(3) -0.14295(18) 0.8659(2) 0.0494(8) Uani 1 1 d . . .
C7 C -0.1319(2) -0.22235(14) 0.74376(19) 0.0322(6) Uani 1 1 d . . .
C8 C -0.2086(2) -0.22391(14) 0.65152(19) 0.0324(6) Uani 1 1 d . A .
C9 C -0.2677(3) -0.28600(16) 0.6057(2) 0.0444(8) Uani 1 1 d . A .
C10 C -0.3320(3) -0.25816(17) 0.5180(2) 0.0514(9) Uani 1 1 d D . .
C11 C -0.3088(3) -0.18106(16) 0.51277(19) 0.0358(7) Uani 1 1 d . A .
C12 C -0.3511(3) -0.12305(16) 0.4365(2) 0.0391(7) Uani 1 1 d . . .
H12A H -0.4236 -0.0962 0.4570 0.047 Uiso 1 1 calc R A .
H12B H -0.3764 -0.1500 0.3745 0.047 Uiso 1 1 calc R . .
C13 C -0.2554(2) -0.06489(15) 0.41871(19) 0.0348(7) Uani 1 1 d . A .
C14 C -0.2529(3) 0.01365(15) 0.43036(19) 0.0350(7) Uani 1 1 d . . .
C15 C -0.1379(3) 0.03925(15) 0.40525(18) 0.0335(7) Uani 1 1 d . A .
C16 C -0.0737(3) -0.02498(14) 0.37882(18) 0.0330(7) Uani 1 1 d . . .
C17 C 0.0491(3) -0.03135(14) 0.34955(18) 0.0326(7) Uani 1 1 d . A .
C18 C 0.2014(3) -0.12485(16) 0.2972(2) 0.0387(7) Uani 1 1 d . A .
C19 C 0.2191(3) -0.20279(18) 0.2893(3) 0.0541(9) Uani 1 1 d . . .
H19 H 0.1587 -0.2373 0.3075 0.065 Uiso 1 1 calc R . .
C20 C 0.3236(3) -0.2306(2) 0.2552(3) 0.0663(10) Uani 1 1 d . . .
H20 H 0.3343 -0.2843 0.2495 0.080 Uiso 1 1 calc R . .
C21 C 0.4127(3) -0.1820(2) 0.2295(2) 0.0591(10) Uani 1 1 d . . .
H21 H 0.4843 -0.2015 0.2051 0.071 Uiso 1 1 calc R . .
C22 C 0.3971(3) -0.1045(2) 0.2394(2) 0.0508(8) Uani 1 1 d . . .
H22 H 0.4591 -0.0706 0.2227 0.061 Uiso 1 1 calc R . .
C23 C 0.2927(3) -0.07521(18) 0.2734(2) 0.0446(8) Uani 1 1 d . . .
H23 H 0.2832 -0.0215 0.2803 0.053 Uiso 1 1 calc R . .
C24 C -0.2650(4) -0.36776(18) 0.6392(3) 0.0709(12) Uani 1 1 d . . .
H24A H -0.1823 -0.3882 0.6380 0.106 Uiso 1 1 calc R A .
H24B H -0.3220 -0.3980 0.5956 0.106 Uiso 1 1 calc R . .
H24C H -0.2889 -0.3704 0.7058 0.106 Uiso 1 1 calc R . .
C26 C -0.3552(3) 0.06282(17) 0.4581(2) 0.0415(7) Uani 1 1 d . A .
H26A H -0.3211 0.1098 0.4902 0.050 Uiso 1 1 calc R . .
H26B H -0.4007 0.0350 0.5057 0.050 Uiso 1 1 calc R . .
C27 C -0.0961(3) 0.12067(15) 0.4102(2) 0.0410(7) Uani 1 1 d . . .
H27A H -0.0123 0.1231 0.4416 0.062 Uiso 1 1 calc R A .
H27B H -0.1498 0.1506 0.4483 0.062 Uiso 1 1 calc R . .
H27C H -0.0987 0.1417 0.3441 0.062 Uiso 1 1 calc R . .
C28 C -0.4430(3) 0.0849(2) 0.3701(2) 0.0543(9) Uani 1 1 d . . .
H28A H -0.3972 0.1078 0.3200 0.081 Uiso 1 1 calc R A .
H28B H -0.5026 0.1219 0.3901 0.081 Uiso 1 1 calc R . .
H28C H -0.4858 0.0391 0.3436 0.081 Uiso 1 1 calc R . .
N1 N -0.0917(2) -0.15449(13) 0.77905(16) 0.0398(6) Uani 1 1 d . . .
H1A H -0.1161 -0.1135 0.7455 0.048 Uiso 1 1 calc R . .
N2 N -0.23639(19) -0.16061(12) 0.59417(15) 0.0318(6) Uani 1 1 d . . .
H2A H -0.2110 -0.1138 0.6082 0.038 Uiso 1 1 calc R A .
N3 N -0.1481(2) -0.08754(12) 0.38889(15) 0.0340(6) Uani 1 1 d . A .
H3A H -0.1283 -0.1352 0.3775 0.041 Uiso 1 1 calc R . .
N4 N 0.0890(2) -0.10210(13) 0.32882(17) 0.0394(6) Uani 1 1 d . . .
H4 H 0.0370 -0.1394 0.3362 0.047 Uiso 1 1 calc R A .
O1 O -0.10449(18) -0.28278(10) 0.78793(14) 0.0433(6) Uani 1 1 d . . .
O2 O 0.11481(17) 0.02573(10) 0.34347(13) 0.0367(5) Uani 1 1 d . . .

loop_
_atom_site_aniso_label
_atom_site_aniso_U_11
_atom_site_aniso_U_22
_atom_site_aniso_U_33
_atom_site_aniso_U_23
_atom_site_aniso_U_13
_atom_site_aniso_U_12
C25A 0.058(6) 0.043(3) 0.043(4) 0.000(3) -0.007(4) -0.015(4)
C29A 0.087(4) 0.085(4) 0.058(3) -0.014(3) -0.006(3) -0.041(4)
C25B 0.058(6) 0.043(3) 0.043(4) 0.000(3) -0.007(4) -0.015(4)
C29B 0.087(4) 0.085(4) 0.058(3) -0.014(3) -0.006(3) -0.041(4)
C1 0.070(2) 0.0468(18) 0.0368(18) 0.0059(14) -0.0068(16) -0.0068(16)
C2 0.095(3) 0.078(3) 0.039(2) 0.0175(18) -0.0167(19) -0.021(2)
C3 0.164(5) 0.154(5) 0.056(3) 0.047(3) -0.061(3) -0.094(4)
C4 0.130(4) 0.129(4) 0.076(3) 0.028(3) -0.040(3) -0.075(4)
C5 0.104(3) 0.080(3) 0.055(2) 0.021(2) -0.026(2) -0.039(2)
C6 0.062(2) 0.0443(18) 0.0383(17) 0.0090(14) -0.0147(15) -0.0166(15)
C7 0.0343(15) 0.0270(15) 0.0353(15) 0.0051(12) 0.0029(12) 0.0010(11)
C8 0.0361(15) 0.0293(14) 0.0318(15) 0.0022(12) 0.0026(12) -0.0003(11)
C9 0.059(2) 0.0312(15) 0.0412(17) 0.0033(13) -0.0042(14) -0.0046(14)
C10 0.070(2) 0.0379(17) 0.0416(18) 0.0033(14) -0.0163(16) -0.0144(15)
C11 0.0371(16) 0.0360(16) 0.0331(15) 0.0008(12) -0.0032(12) -0.0041(12)
C12 0.0430(17) 0.0368(16) 0.0354(16) 0.0043(12) -0.0063(13) -0.0037(13)
C13 0.0402(17) 0.0365(16) 0.0255(14) 0.0028(12) -0.0083(12) -0.0015(12)
C14 0.0430(17) 0.0347(15) 0.0257(14) 0.0030(12) -0.0054(12) -0.0002(12)
C15 0.0434(17) 0.0305(14) 0.0250(14) 0.0005(11) -0.0051(12) -0.0011(12)
C16 0.0435(17) 0.0280(14) 0.0257(14) 0.0008(11) -0.0050(12) -0.0032(12)
C17 0.0444(17) 0.0287(15) 0.0228(14) 0.0012(11) -0.0070(12) -0.0009(12)
C18 0.0416(17) 0.0380(16) 0.0345(15) -0.0061(12) -0.0068(13) 0.0033(13)
C19 0.050(2) 0.0430(18) 0.068(2) -0.0064(16) -0.0024(17) 0.0041(15)
C20 0.058(2) 0.051(2) 0.088(3) -0.014(2) -0.003(2) 0.0131(18)
C21 0.049(2) 0.072(3) 0.054(2) -0.0145(18) -0.0083(16) 0.0143(18)
C22 0.0422(18) 0.066(2) 0.0427(18) -0.0099(16) -0.0015(14) 0.0002(16)
C23 0.0494(19) 0.0460(18) 0.0369(16) -0.0053(14) -0.0030(14) -0.0021(14)
C24 0.113(3) 0.0333(18) 0.059(2) 0.0067(16) -0.030(2) -0.0171(19)
C26 0.0442(17) 0.0388(16) 0.0411(16) 0.0011(13) 0.0017(13) 0.0019(13)
C27 0.0488(18) 0.0319(15) 0.0419(17) -0.0005(13) 0.0020(13) 0.0001(13)
C28 0.052(2) 0.060(2) 0.0501(19) 0.0141(16) 0.0028(15) 0.0129(16)
N1 0.0516(15) 0.0305(13) 0.0343(13) 0.0067(10) -0.0109(11) -0.0029(11)
N2 0.0350(13) 0.0261(12) 0.0332(13) 0.0006(10) -0.0023(10) -0.0006(9)
N3 0.0402(14) 0.0268(12) 0.0337(13) 0.0011(10) -0.0028(10) 0.0003(10)
N4 0.0433(14) 0.0297(13) 0.0450(14) -0.0024(11) 0.0035(11) -0.0038(10)
O1 0.0512(13) 0.0319(11) 0.0449(12) 0.0094(9) -0.0052(9) 0.0040(9)
O2 0.0450(12) 0.0280(10) 0.0357(11) 0.0023(8) -0.0040(9) -0.0051(9)

loop_
_atom_type_symbol
_atom_type_description
_atom_type_scat_dispersion_real
_atom_type_scat_dispersion_imag
_atom_type_scat_source
C C 0.0033 0.0016 'International Tables Vol C Tables 4.2.6.8 and 6.1.1.4'
H H 0.0000 0.0000 'International Tables Vol C Tables 4.2.6.8 and 6.1.1.4'
N N 0.0061 0.0033 'International Tables Vol C Tables 4.2.6.8 and 6.1.1.4'
O O 0.0106 0.0060 'International Tables Vol C Tables 4.2.6.8 and 6.1.1.4'

loop_
_geom_angle_atom_site_label_1
_geom_angle_atom_site_label_2
_geom_angle_atom_site_label_3
_geom_angle
_geom_angle_site_symmetry_1
_geom_angle_site_symmetry_3
_geom_angle_publ_flag
C29A C25A C10 106.7(6) . . ?
C29B C25B C10 106.1(6) . . ?
C2 C1 C6 120.7(3) . . ?
C3 C2 C1 120.5(3) . . ?
C2 C3 C4 120.3(4) . . ?
C5 C4 C3 120.1(4) . . ?
C4 C5 C6 119.2(4) . . ?
C1 C6 C5 119.1(3) . . ?
C1 C6 N1 123.2(3) . . ?
C5 C6 N1 117.6(3) . . ?
O1 C7 N1 121.3(2) . . ?
O1 C7 C8 120.3(2) . . ?
N1 C7 C8 118.4(2) . . ?
N2 C8 C9 107.5(2) . . ?
N2 C8 C7 124.3(2) . . ?
C9 C8 C7 128.2(2) . . ?
C8 C9 C10 106.9(2) . . ?
C8 C9 C24 127.7(3) . . ?
C10 C9 C24 125.4(3) . . ?
C11 C10 C9 107.5(2) . . ?
C11 C10 C25A 125.5(4) . . ?
C9 C10 C25A 124.7(5) . . ?
C11 C10 C25B 124.5(5) . . ?
C9 C10 C25B 125.7(4) . . ?
C25A C10 C25B 27.3(3) . . ?
N2 C11 C10 108.2(2) . . ?
N2 C11 C12 121.1(2) . . ?
C10 C11 C12 130.7(2) . . ?
C11 C12 C13 113.4(2) . . ?
N3 C13 C14 108.6(2) . . ?
N3 C13 C12 120.1(2) . . ?
C14 C13 C12 131.3(3) . . ?
C13 C14 C15 107.1(2) . . ?
C13 C14 C26 126.4(3) . . ?
C15 C14 C26 126.4(2) . . ?
C16 C15 C14 107.3(2) . . ?
C16 C15 C27 128.1(3) . . ?
C14 C15 C27 124.6(2) . . ?
N3 C16 C15 106.9(2) . . ?
N3 C16 C17 123.0(2) . . ?
C15 C16 C17 130.1(2) . . ?
O2 C17 N4 121.2(3) . . ?
O2 C17 C16 121.5(2) . . ?
N4 C17 C16 117.3(2) . . ?
C19 C18 C23 119.1(3) . . ?
C19 C18 N4 115.9(3) . . ?
C23 C18 N4 125.0(3) . . ?
C20 C19 C18 120.3(3) . . ?
C21 C20 C19 120.9(3) . . ?
C20 C21 C22 119.1(3) . . ?
C21 C22 C23 121.1(3) . . ?
C22 C23 C18 119.5(3) . . ?
C14 C26 C28 112.2(2) . . ?
C7 N1 C6 125.7(2) . . ?
C11 N2 C8 110.0(2) . . ?
C13 N3 C16 110.1(2) . . ?
C17 N4 C18 129.5(2) . . ?

loop_
_geom_bond_atom_site_label_1
_geom_bond_atom_site_label_2
_geom_bond_distance
_geom_bond_site_symmetry_2
_geom_bond_publ_flag
C25A C29A 1.521(11) . ?
C25A C10 1.523(11) . ?
C25B C29B 1.501(12) . ?
C25B C10 1.555(11) . ?
C1 C2 1.370(5) . ?
C1 C6 1.372(4) . ?
C2 C3 1.334(6) . ?
C3 C4 1.384(6) . ?
C4 C5 1.378(6) . ?
C5 C6 1.388(5) . ?
C6 N1 1.419(4) . ?
C7 O1 1.242(3) . ?
C7 N1 1.341(3) . ?
C7 C8 1.455(4) . ?
C8 N2 1.377(3) . ?
C8 C9 1.386(4) . ?
C9 C10 1.424(4) . ?
C9 C24 1.502(4) . ?
C10 C11 1.375(4) . ?
C11 N2 1.359(3) . ?
C11 C12 1.501(4) . ?
C12 C13 1.502(4) . ?
C13 N3 1.348(4) . ?
C13 C14 1.383(4) . ?
C14 C15 1.417(4) . ?
C14 C26 1.497(4) . ?
C15 C16 1.394(4) . ?
C15 C27 1.496(4) . ?
C16 N3 1.382(3) . ?
C16 C17 1.452(4) . ?
C17 O2 1.241(3) . ?
C17 N4 1.353(3) . ?
C18 C19 1.383(4) . ?
C18 C23 1.391(4) . ?
C18 N4 1.410(4) . ?
C19 C20 1.374(5) . ?
C20 C21 1.371(5) . ?
C21 C22 1.374(5) . ?
C22 C23 1.381(4) . ?
C26 C28 1.524(4) . ?

loop_
_geom_hbond_atom_site_label_D
_geom_hbond_atom_site_label_H
_geom_hbond_atom_site_label_A
_geom_hbond_distance_DH
_geom_hbond_distance_HA
_geom_hbond_distance_DA
_geom_hbond_angle_DHA
_geom_hbond_site_symmetry_A
N1 H1A O2 0.88 1.96 2.810(3) 160.5 3_556
N2 H2A O2 0.88 1.95 2.805(3) 163.8 3_556
N3 H3A O1 0.88 1.93 2.727(3) 150.6 4
N4 H4 O1 0.88 2.13 2.945(3) 154.6 4
